data_1555969
loop_
_publ_author_name
'Zhang, Cheng'
'Huang, Jingjing'
'Qiu, Lihua'
'Xu, Xinfang'

_publ_section_title
;
 Thermally Induced [3 + 2] Cycloaddition of Alkynyl-Tethered Diazoamides:
 Synthetic and Mechanistic Insights.
;
_journal_issue 23
_journal_name_full 'Organic letters'
_journal_page_first 6208
_journal_page_last 6211
_journal_paper_doi 10.1021/acs.orglett.6b03288
_journal_volume 18
_journal_year 2016
_chemical_formula_moiety 'C12 H17 N3 O, 2(H2 O)'
_chemical_formula_sum 'C12 H21 N3 O3'
_chemical_formula_weight 255.32
_space_group_crystal_system monoclinic
_space_group_IT_number 14
_space_group_name_Hall '-P 2ybc'
_space_group_name_H-M_alt 'P 1 21/c 1'
_atom_sites_solution_hydrogens mixed
_atom_sites_solution_primary direct
_audit_creation_date 2016-09-19
_audit_creation_method
;
Olex2 1.2-alpha
(compiled 2016.07.08 svn.r3312 for OlexSys, GUI svn.r5203)
;
_cell_angle_alpha 90
_cell_angle_beta 100.490(7)
_cell_angle_gamma 90
_cell_formula_units_Z 4
_cell_length_a 12.2885(9)
_cell_length_b 6.3383(5)
_cell_length_c 17.5830(16)
_cell_measurement_reflns_used 1430
_cell_measurement_temperature 278.04(10)
_cell_measurement_theta_max 26.0430
_cell_measurement_theta_min 3.3770
_cell_volume 1346.62(19)
_computing_cell_refinement
;
CrysAlisPro, Agilent Technologies,
Version 1.171.36.32 (release 02-08-2013 CrysAlis171 .NET)
(compiled Aug  2 2013,16:46:58)
;
_computing_data_collection
;
CrysAlisPro, Agilent Technologies,
Version 1.171.36.32 (release 02-08-2013 CrysAlis171 .NET)
(compiled Aug  2 2013,16:46:58)
;
_computing_data_reduction
;
CrysAlisPro, Agilent Technologies,
Version 1.171.36.32 (release 02-08-2013 CrysAlis171 .NET)
(compiled Aug  2 2013,16:46:58)
;
_computing_molecular_graphics 'Olex2 (Dolomanov et al., 2009)'
_computing_publication_material 'Olex2 (Dolomanov et al., 2009)'
_computing_structure_refinement 'ShelXL (Sheldrick, 2015)'
_computing_structure_solution 'XS (Sheldrick, 2008)'
_diffrn_ambient_temperature 278.04(10)
_diffrn_detector_area_resol_mean 10.4471
_diffrn_measured_fraction_theta_full 0.999
_diffrn_measured_fraction_theta_max 0.999
_diffrn_measurement_details
;
#__ type_ start__ end____ width___ exp.time_
  1 omega  -59.00   36.00   1.0000   30.0000
omega____ theta____ kappa____ phi______ frames
    -       13.6514  -57.0000    0.0000 95

#__ type_ start__ end____ width___ exp.time_
  2 omega  -14.00   77.00   1.0000   30.0000
omega____ theta____ kappa____ phi______ frames
    -       13.6514   57.0000  150.0000 91

#__ type_ start__ end____ width___ exp.time_
  3 omega   47.00   73.00   1.0000   30.0000
omega____ theta____ kappa____ phi______ frames
    -       13.6514  165.0000    2.0000 26
;
_diffrn_measurement_device_type 'Xcalibur, Atlas, Gemini'
_diffrn_measurement_method '\w scans'
_diffrn_orient_matrix_UB_11 -0.0213839000
_diffrn_orient_matrix_UB_12 -0.0123704000
_diffrn_orient_matrix_UB_13 -0.0400253000
_diffrn_orient_matrix_UB_21 -0.0530089000
_diffrn_orient_matrix_UB_22 0.0313633000
_diffrn_orient_matrix_UB_23 0.0062499000
_diffrn_orient_matrix_UB_31 0.0131474000
_diffrn_orient_matrix_UB_32 0.1068027000
_diffrn_orient_matrix_UB_33 -0.0065087000
_diffrn_radiation_monochromator graphite
_diffrn_radiation_type MoK\a
_diffrn_radiation_wavelength 0.71073
_diffrn_reflns_av_R_equivalents 0.0488
_diffrn_reflns_av_unetI/netI 0.0707
_diffrn_reflns_Laue_measured_fraction_full 0.999
_diffrn_reflns_Laue_measured_fraction_max 0.999
_diffrn_reflns_limit_h_max 15
_diffrn_reflns_limit_h_min -13
_diffrn_reflns_limit_k_max 7
_diffrn_reflns_limit_k_min -7
_diffrn_reflns_limit_l_max 15
_diffrn_reflns_limit_l_min -21
_diffrn_reflns_number 6322
_diffrn_reflns_point_group_measured_fraction_full 0.999
_diffrn_reflns_point_group_measured_fraction_max 0.999
_diffrn_reflns_theta_full 25.242
_diffrn_reflns_theta_max 26.370
_diffrn_reflns_theta_min 3.137
_diffrn_source 'Enhance (Mo) X-ray Source'
_exptl_absorpt_coefficient_mu 0.091
_exptl_absorpt_correction_T_max 1.00000
_exptl_absorpt_correction_T_min 0.95324
_exptl_absorpt_correction_type multi-scan
_exptl_absorpt_process_details
;
CrysAlisPro, Agilent Technologies,
Version 1.171.36.32 (release 02-08-2013 CrysAlis171 .NET)
(compiled Aug  2 2013,16:46:58)
Empirical absorption correction using spherical harmonics,
 implemented in SCALE3 ABSPACK scaling algorithm.
;
_exptl_crystal_colour 'clear light colourless'
_exptl_crystal_density_diffrn 1.259
_exptl_crystal_description plate
_exptl_crystal_F_000 552
_exptl_crystal_size_max 0.4
_exptl_crystal_size_mid 0.3
_exptl_crystal_size_min 0.05
_refine_diff_density_max 0.174
_refine_diff_density_min -0.208
_refine_diff_density_rms 0.044
_refine_ls_extinction_method none
_refine_ls_goodness_of_fit_ref 1.041
_refine_ls_hydrogen_treatment mixed
_refine_ls_matrix_type full
_refine_ls_number_parameters 179
_refine_ls_number_reflns 2739
_refine_ls_number_restraints 0
_refine_ls_restrained_S_all 1.041
_refine_ls_R_factor_all 0.0960
_refine_ls_R_factor_gt 0.0529
_refine_ls_shift/su_max 0.000
_refine_ls_shift/su_mean 0.000
_refine_ls_structure_factor_coef Fsqd
_refine_ls_weighting_details 'w=1/[\s^2^(Fo^2^)+(0.0397P)^2^+0.0221P] where P=(Fo^2^+2Fc^2^)/3'
_refine_ls_weighting_scheme calc
_refine_ls_wR_factor_gt 0.0988
_refine_ls_wR_factor_ref 0.1203
_reflns_Friedel_coverage 0.000
_reflns_number_gt 1714
_reflns_number_total 2739
_reflns_threshold_expression 'I > 2\s(I)'
_cod_data_source_file ol6b03288_si_003.cif
_cod_data_source_block g160919a-1
_cod_original_cell_volume 1346.63(19)
_cod_database_code 1555969
_chemical_oxdiff_formula 'C H O N'
_shelx_space_group_comment
;
The symmetry employed for this shelxl refinement is uniquely defined
by the following loop, which should always be used as a source of
symmetry information in preference to the above space-group names.
They are only intended as comments.
;
_reflns_odcompleteness_completeness 99.79
_reflns_odcompleteness_iscentric 1
_reflns_odcompleteness_theta 27.42
_olex2_refinement_description
;
1. Fixed Uiso
 At 1.2 times of:
  All C(H) groups, All C(H,H) groups, All N(H) groups
2.a Ternary CH refined with riding coordinates:
 C7(H7)
2.b Secondary CH2 refined with riding coordinates:
 C5(H5A,H5B), C6(H6A,H6B), C8(H8A,H8B), C9(H9A,H9B), C10(H10A,H10B), C11(H11A,
 H11B), C12(H12A,H12B)
2.c Aromatic/amide H refined with riding coordinates:
 N1(H1), C1(H1A)
;
_shelx_shelxl_version_number 2014/7
_olex2_submission_special_instructions 'No special instructions were received'

loop_
_space_group_symop_operation_xyz
'x, y, z'
'-x, y+1/2, -z+1/2'
'-x, -y, -z'
'x, -y-1/2, z-1/2'

loop_
_atom_site_label
_atom_site_type_symbol
_atom_site_fract_x
_atom_site_fract_y
_atom_site_fract_z
_atom_site_U_iso_or_equiv
_atom_site_adp_type
_atom_site_occupancy
_atom_site_site_symmetry_order
_atom_site_calc_flag
_atom_site_refinement_flags_posn
O1 O 0.18713(11) 0.5497(2) 0.16220(8) 0.0400(4) Uani 1 1 d .
N1 N 0.04490(13) 0.8151(3) -0.06549(10) 0.0346(4) Uani 1 1 d .
H1 H 0.0067 0.9154 -0.0903 0.041 Uiso 1 1 calc R
N2 N 0.07041(13) 0.8089(3) 0.01284(10) 0.0337(4) Uani 1 1 d .
N3 N 0.22478(12) 0.3367(3) 0.06302(10) 0.0321(4) Uani 1 1 d .
C1 C 0.08444(16) 0.6504(3) -0.10143(13) 0.0342(5) Uani 1 1 d .
H1A H 0.0760 0.6269 -0.1544 0.041 Uiso 1 1 calc R
C2 C 0.13980(15) 0.5254(3) -0.04296(12) 0.0304(5) Uani 1 1 d .
C3 C 0.12855(15) 0.6293(3) 0.02428(12) 0.0299(5) Uani 1 1 d .
C4 C 0.18181(15) 0.5089(3) 0.09227(12) 0.0300(5) Uani 1 1 d .
C5 C 0.20202(16) 0.3249(3) -0.02226(12) 0.0357(5) Uani 1 1 d .
H5A H 0.1574 0.2025 -0.0404 0.043 Uiso 1 1 calc R
H5B H 0.2699 0.3212 -0.0430 0.043 Uiso 1 1 calc R
C6 C 0.28168(16) 0.1687(3) 0.11089(13) 0.0373(5) Uani 1 1 d .
H6A H 0.2394 0.0394 0.1001 0.045 Uiso 1 1 calc R
H6B H 0.2838 0.2039 0.1648 0.045 Uiso 1 1 calc R
C7 C 0.39963(15) 0.1291(3) 0.09831(12) 0.0320(5) Uani 1 1 d .
H7 H 0.3958 0.0800 0.0450 0.038 Uiso 1 1 calc R
C8 C 0.47011(16) 0.3263(3) 0.10912(14) 0.0417(6) Uani 1 1 d .
H8A H 0.4697 0.3841 0.1601 0.050 Uiso 1 1 calc R
H8B H 0.4384 0.4309 0.0712 0.050 Uiso 1 1 calc R
C9 C 0.58983(18) 0.2823(4) 0.10035(16) 0.0543(7) Uani 1 1 d .
H9A H 0.5914 0.2435 0.0472 0.065 Uiso 1 1 calc R
H9B H 0.6335 0.4096 0.1121 0.065 Uiso 1 1 calc R
C10 C 0.64067(18) 0.1065(4) 0.15358(16) 0.0574(7) Uani 1 1 d .
H10A H 0.6493 0.1537 0.2068 0.069 Uiso 1 1 calc R
H10B H 0.7136 0.0739 0.1430 0.069 Uiso 1 1 calc R
C11 C 0.57008(18) -0.0910(4) 0.14330(15) 0.0510(7) Uani 1 1 d .
H11A H 0.6020 -0.1954 0.1812 0.061 Uiso 1 1 calc R
H11B H 0.5699 -0.1494 0.0923 0.061 Uiso 1 1 calc R
C12 C 0.45197(17) -0.0454(4) 0.15260(14) 0.0437(6) Uani 1 1 d .
H12A H 0.4514 -0.0040 0.2056 0.052 Uiso 1 1 calc R
H12B H 0.4082 -0.1730 0.1421 0.052 Uiso 1 1 calc R
O2 O 0.13747(14) 0.2570(3) 0.27762(11) 0.0505(5) Uani 1 1 d .
H2A H 0.121(2) 0.130(5) 0.2506(19) 0.092(11) Uiso 1 1 d .
H2B H 0.157(2) 0.349(4) 0.2468(17) 0.065(9) Uiso 1 1 d .
O3 O 0.06131(16) -0.0971(3) 0.19160(9) 0.0447(4) Uani 1 1 d .
H3A H 0.104(2) -0.204(5) 0.1852(16) 0.070(9) Uiso 1 1 d .
H3B H -0.004(3) -0.146(5) 0.1990(19) 0.102(12) Uiso 1 1 d .

loop_
_atom_site_aniso_label
_atom_site_aniso_U_11
_atom_site_aniso_U_22
_atom_site_aniso_U_33
_atom_site_aniso_U_23
_atom_site_aniso_U_13
_atom_site_aniso_U_12
O1 0.0475(9) 0.0432(10) 0.0287(10) -0.0007(7) 0.0051(6) 0.0062(7)
N1 0.0364(9) 0.0346(11) 0.0320(11) 0.0047(8) 0.0041(8) 0.0044(8)
N2 0.0381(10) 0.0331(11) 0.0295(11) 0.0013(8) 0.0050(7) 0.0016(9)
N3 0.0305(9) 0.0332(10) 0.0333(11) 0.0011(8) 0.0072(7) 0.0055(8)
C1 0.0361(11) 0.0386(13) 0.0283(13) -0.0045(10) 0.0067(9) 0.0006(10)
C2 0.0264(10) 0.0344(12) 0.0307(13) -0.0034(10) 0.0058(8) -0.0012(9)
C3 0.0275(10) 0.0303(12) 0.0321(13) 0.0014(10) 0.0064(8) -0.0003(9)
C4 0.0246(10) 0.0338(12) 0.0323(13) 0.0000(10) 0.0068(8) -0.0013(9)
C5 0.0350(11) 0.0382(13) 0.0353(13) -0.0028(10) 0.0102(9) 0.0046(10)
C6 0.0377(12) 0.0335(13) 0.0417(14) 0.0090(11) 0.0100(10) 0.0050(10)
C7 0.0342(11) 0.0317(12) 0.0302(12) -0.0001(10) 0.0060(9) 0.0069(10)
C8 0.0377(12) 0.0378(13) 0.0480(15) 0.0028(11) 0.0034(10) 0.0028(11)
C9 0.0379(13) 0.0519(16) 0.0729(19) 0.0079(15) 0.0095(12) -0.0014(12)
C10 0.0345(12) 0.0704(19) 0.0643(19) 0.0053(15) 0.0007(11) 0.0096(13)
C11 0.0470(13) 0.0504(16) 0.0560(17) 0.0146(13) 0.0107(11) 0.0209(12)
C12 0.0469(13) 0.0382(14) 0.0476(15) 0.0108(11) 0.0125(11) 0.0137(11)
O2 0.0596(11) 0.0492(12) 0.0461(12) -0.0024(10) 0.0191(8) -0.0106(9)
O3 0.0528(11) 0.0398(10) 0.0443(11) -0.0010(8) 0.0162(8) 0.0048(9)

loop_
_atom_type_symbol
_atom_type_description
_atom_type_scat_dispersion_real
_atom_type_scat_dispersion_imag
_atom_type_scat_source
C C 0.0033 0.0016 'International Tables Vol C Tables 4.2.6.8 and 6.1.1.4'
H H 0.0000 0.0000 'International Tables Vol C Tables 4.2.6.8 and 6.1.1.4'
N N 0.0061 0.0033 'International Tables Vol C Tables 4.2.6.8 and 6.1.1.4'
O O 0.0106 0.0060 'International Tables Vol C Tables 4.2.6.8 and 6.1.1.4'

loop_
_geom_angle_atom_site_label_1
_geom_angle_atom_site_label_2
_geom_angle_atom_site_label_3
_geom_angle
C1 N1 N2 114.51(17)
C3 N2 N1 101.28(16)
C4 N3 C5 114.33(16)
C4 N3 C6 123.36(18)
C6 N3 C5 122.16(16)
N1 C1 C2 105.42(19)
C1 C2 C3 104.57(19)
C1 C2 C5 146.5(2)
C3 C2 C5 108.88(18)
N2 C3 C2 114.22(18)
N2 C3 C4 135.28(19)
C2 C3 C4 110.47(19)
O1 C4 N3 126.00(19)
O1 C4 C3 129.13(19)
N3 C4 C3 104.87(18)
N3 C5 C2 101.43(16)
N3 C6 C7 113.92(16)
C8 C7 C6 112.54(16)
C8 C7 C12 110.75(17)
C12 C7 C6 109.39(16)
C7 C8 C9 112.04(18)
C10 C9 C8 111.54(19)
C9 C10 C11 111.79(19)
C10 C11 C12 111.59(19)
C11 C12 C7 111.92(18)

loop_
_geom_bond_atom_site_label_1
_geom_bond_atom_site_label_2
_geom_bond_distance
O1 C4 1.247(2)
N1 N2 1.356(2)
N1 C1 1.355(3)
N2 C3 1.340(2)
N3 C4 1.354(3)
N3 C5 1.476(3)
N3 C6 1.455(3)
C1 C2 1.376(3)
C2 C3 1.382(3)
C2 C5 1.494(3)
C3 C4 1.468(3)
C6 C7 1.526(3)
C7 C8 1.513(3)
C7 C12 1.525(3)
C8 C9 1.532(3)
C9 C10 1.515(3)
C10 C11 1.515(3)
C11 C12 1.518(3)
